data_7215245
loop_
_publ_author_name
'Hutchins, Kristin M.'
'Sumrak, Joseph C.'
'Swenson, Dale C.'
'MacGillivray, Leonard R.'

_publ_section_title
;
 Head-to-tail photodimerization of a thiophene in a co-crystal and a rare
 adipic acid dimer in the presence of a heterosynthon
;
_journal_issue 26
_journal_name_full CrystEngComm
_journal_page_first 5762
_journal_paper_doi 10.1039/c4ce00481g
_journal_volume 16
_journal_year 2014
_chemical_formula_moiety 'C22 H18 N2 S2'
_chemical_formula_sum 'C22 H18 N2 S2'
_chemical_formula_weight 374.50
_chemical_name_common 4p3tc
_chemical_name_systematic
; 
rctt-1,3-bis(4-pyridyl)-2,4-bis(3-thienyl) cyclobutane 
;
_space_group_IT_number 14
_symmetry_cell_setting monoclinic
_symmetry_space_group_name_Hall '-P 2ybc'
_symmetry_space_group_name_H-M 'P 1 21/c 1'
_atom_sites_solution_hydrogens geom
_atom_sites_solution_primary direct
_atom_sites_solution_secondary difmap
_audit_creation_method SHELXL-97
_cell_angle_alpha 90.00
_cell_angle_beta 117.334(5)
_cell_angle_gamma 90.00
_cell_formula_units_Z 4
_cell_length_a 11.6886(12)
_cell_length_b 15.1755(15)
_cell_length_c 12.1662(12)
_cell_measurement_reflns_used 6496
_cell_measurement_temperature 298(2)
_cell_measurement_theta_max 25.35
_cell_measurement_theta_min 1.0
_cell_volume 1917.1(3)
_computing_cell_refinement 'HKL Scalepack (Otwinowski & Minor, 1997)'
_computing_data_collection 'Collect (Nonius BV, 1997-2000)'
_computing_data_reduction 'HKL Denzo, Scalepack (Otwinowski & Minor, 1997)'
_computing_structure_refinement 'SHELXL-97 (Sheldrick, 1997)'
_computing_structure_solution 'SHELXS-97 (Sheldrick, 1990)'
_diffrn_ambient_temperature 298(2)
_diffrn_measured_fraction_theta_full 0.999
_diffrn_measured_fraction_theta_max 0.999
_diffrn_measurement_device_type 'Nonius KappaCCD'
_diffrn_measurement_method 'CCD phi and omega scans'
_diffrn_radiation_monochromator graphite
_diffrn_radiation_source 'fine-focus sealed tube'
_diffrn_radiation_type MoK\a
_diffrn_radiation_wavelength 0.71073
_diffrn_reflns_av_R_equivalents 0.0354
_diffrn_reflns_av_sigmaI/netI 0.0374
_diffrn_reflns_limit_h_max 13
_diffrn_reflns_limit_h_min -13
_diffrn_reflns_limit_k_max 18
_diffrn_reflns_limit_k_min -18
_diffrn_reflns_limit_l_max 12
_diffrn_reflns_limit_l_min -14
_diffrn_reflns_number 10820
_diffrn_reflns_theta_full 25.00
_diffrn_reflns_theta_max 25.00
_diffrn_reflns_theta_min 1.96
_exptl_absorpt_coefficient_mu 0.285
_exptl_absorpt_correction_T_max 0.9803
_exptl_absorpt_correction_T_min 0.9043
_exptl_absorpt_correction_type multi-scan
_exptl_absorpt_process_details 'HKL Scalepack (Otwinowski & Minor, 1997)'
_exptl_crystal_colour colorless
_exptl_crystal_density_diffrn 1.298
_exptl_crystal_density_method 'not measured'
_exptl_crystal_description plate
_exptl_crystal_F_000 784
_exptl_crystal_size_max 0.36
_exptl_crystal_size_mid 0.12
_exptl_crystal_size_min 0.07
_refine_diff_density_max 0.165
_refine_diff_density_min -0.217
_refine_diff_density_rms 0.047
_refine_ls_extinction_method none
_refine_ls_goodness_of_fit_ref 1.037
_refine_ls_hydrogen_treatment constr
_refine_ls_matrix_type full
_refine_ls_number_parameters 251
_refine_ls_number_reflns 3380
_refine_ls_number_restraints 11
_refine_ls_restrained_S_all 1.036
_refine_ls_R_factor_all 0.0822
_refine_ls_R_factor_gt 0.0443
_refine_ls_shift/su_max 0.000
_refine_ls_shift/su_mean 0.000
_refine_ls_structure_factor_coef Fsqd
_refine_ls_weighting_details 'calc w=1/[\s^2^(Fo^2^)+(0.0572P)^2^+0.5722P] where P=(Fo^2^+2Fc^2^)/3'
_refine_ls_weighting_scheme calc
_refine_ls_wR_factor_gt 0.1052
_refine_ls_wR_factor_ref 0.1268
_reflns_number_gt 2218
_reflns_number_total 3380
_reflns_threshold_expression >2sigma(I)
_cod_data_source_file c4ce00481g2.cif
_cod_data_source_block mcg149
_cod_depositor_comments 'Adding full bibliography for 7215244--7215247.cif.'
_cod_original_sg_symbol_H-M P21/c
_cod_database_code 7215245

loop_
_symmetry_equiv_pos_as_xyz
'x, y, z'
'-x, y+1/2, -z+1/2'
'-x, -y, -z'
'x, -y-1/2, z-1/2'

loop_
_atom_site_label
_atom_site_type_symbol
_atom_site_fract_x
_atom_site_fract_y
_atom_site_fract_z
_atom_site_U_iso_or_equiv
_atom_site_adp_type
_atom_site_occupancy
_atom_site_symmetry_multiplicity
_atom_site_calc_flag
_atom_site_refinement_flags
_atom_site_disorder_assembly
_atom_site_disorder_group
C1 C 1.0225(2) 0.35062(16) 0.7539(2) 0.0578(6) Uani 1 1 d . . .
H1 H 0.9724 0.2999 0.7350 0.069 Uiso 1 1 calc R . .
C2 C 0.9846(3) 0.42593(19) 0.7920(3) 0.0680(7) Uani 1 1 d . . .
H2 H 0.9074 0.4240 0.7967 0.082 Uiso 1 1 calc R . .
N1 N 1.0504(2) 0.50075(14) 0.8223(2) 0.0705(6) Uani 1 1 d . . .
C3 C 1.1598(3) 0.50032(16) 0.8149(2) 0.0656(7) Uani 1 1 d . . .
H3 H 1.2091 0.5515 0.8369 0.079 Uiso 1 1 calc R . .
C4 C 1.2053(2) 0.42952(14) 0.7769(2) 0.0538(6) Uani 1 1 d . . .
H4 H 1.2828 0.4339 0.7732 0.065 Uiso 1 1 calc R . .
C5 C 1.1364(2) 0.35146(14) 0.74420(18) 0.0449(5) Uani 1 1 d . . .
C6 C 1.1851(2) 0.27415(13) 0.70163(19) 0.0441(5) Uani 1 1 d . B .
H6 H 1.2748 0.2859 0.7211 0.053 Uiso 1 1 calc R . .
C7 C 1.1776(2) 0.17981(13) 0.74492(18) 0.0445(5) Uani 1 1 d D . .
H7 H 1.0968 0.1728 0.7500 0.053 Uiso 1 1 calc R A 1
C8 C 1.2890(17) 0.147(3) 0.865(2) 0.0474(19) Uani 0.648(3) 1 d PD B 1
C9 C 1.4154(19) 0.1680(15) 0.911(2) 0.061(2) Uani 0.648(3) 1 d PD B 1
H9 H 1.4494 0.2037 0.8712 0.074 Uiso 0.648(3) 1 calc PR B 1
S1 S 1.50432(19) 0.1206(2) 1.05296(18) 0.0858(6) Uani 0.648(3) 1 d PD B 1
C10 C 1.3780(15) 0.0617(13) 1.0438(14) 0.0861(12) Uani 0.648(3) 1 d PD B 1
H10 H 1.3824 0.0188 1.1002 0.103 Uiso 0.648(3) 1 calc PR B 1
C11 C 1.2694(13) 0.086(3) 0.943(2) 0.0641(11) Uani 0.648(3) 1 d PD B 1
H11 H 1.1885 0.0643 0.9257 0.077 Uiso 0.648(3) 1 calc PR B 1
C8' C 1.273(3) 0.143(5) 0.863(4) 0.0474(19) Uani 0.352(3) 1 d PD B 2
C9' C 1.249(2) 0.084(6) 0.934(4) 0.0641(11) Uani 0.352(3) 1 d PD B 2
H9' H 1.1691 0.0593 0.9118 0.077 Uiso 0.352(3) 1 calc PR B 2
S1' S 1.3851(8) 0.0625(6) 1.0681(6) 0.0861(12) Uani 0.352(3) 1 d PD B 2
C10' C 1.4788(15) 0.1234(15) 1.0251(16) 0.0858(6) Uani 0.352(3) 1 d PD B 2
H10' H 1.5683 0.1248 1.0664 0.103 Uiso 0.352(3) 1 calc PR B 2
C11' C 1.404(4) 0.170(3) 0.922(4) 0.061(2) Uani 0.352(3) 1 d PD B 2
H11' H 1.4361 0.2148 0.8919 0.074 Uiso 0.352(3) 1 calc PR B 2
C12 C 1.3126(2) 0.02473(16) 0.6354(2) 0.0580(6) Uani 1 1 d . B .
H12 H 1.2572 -0.0153 0.6444 0.070 Uiso 1 1 calc R . .
C13 C 1.4276(3) -0.00389(19) 0.6414(2) 0.0707(7) Uani 1 1 d . . .
H13 H 1.4460 -0.0638 0.6531 0.085 Uiso 1 1 calc R . .
N2 N 1.5131(2) 0.04826(18) 0.6317(2) 0.0748(6) Uani 1 1 d . . .
C14 C 1.4808(2) 0.1318(2) 0.6103(2) 0.0687(7) Uani 1 1 d . . .
H14 H 1.5379 0.1699 0.6007 0.082 Uiso 1 1 calc R . .
C15 C 1.3679(2) 0.16704(17) 0.6012(2) 0.0580(6) Uani 1 1 d . B .
H15 H 1.3508 0.2268 0.5854 0.070 Uiso 1 1 calc R . .
C16 C 1.2800(2) 0.11314(15) 0.61569(18) 0.0452(5) Uani 1 1 d . . .
C17 C 1.15864(19) 0.14510(14) 0.61540(18) 0.0439(5) Uani 1 1 d . B .
H17 H 1.0889 0.1018 0.5795 0.053 Uiso 1 1 calc R . .
C18 C 1.1130(2) 0.23923(14) 0.56418(19) 0.0458(5) Uani 1 1 d . . .
H18 H 1.1532 0.2603 0.5140 0.055 Uiso 1 1 calc R B .
C19 C 0.9701(2) 0.25364(15) 0.50133(19) 0.0497(6) Uani 1 1 d . B .
C20 C 0.8794(2) 0.19768(17) 0.5011(2) 0.0626(7) Uani 1 1 d . . .
H20 H 0.8978 0.1426 0.5389 0.075 Uiso 1 1 calc R B .
S2 S 0.72762(7) 0.24001(6) 0.42333(9) 0.0967(3) Uani 1 1 d . B .
C21 C 0.7817(3) 0.33392(19) 0.3895(3) 0.0844(9) Uani 1 1 d . . .
H21 H 0.7295 0.3806 0.3449 0.101 Uiso 1 1 calc R B .
C22 C 0.9125(3) 0.33228(18) 0.4365(2) 0.0704(7) Uani 1 1 d . B .
H22 H 0.9595 0.3784 0.4269 0.084 Uiso 1 1 calc R . .

loop_
_atom_site_aniso_label
_atom_site_aniso_U_11
_atom_site_aniso_U_22
_atom_site_aniso_U_33
_atom_site_aniso_U_23
_atom_site_aniso_U_13
_atom_site_aniso_U_12
C1 0.0547(15) 0.0555(15) 0.0703(16) -0.0030(12) 0.0348(13) 0.0003(12)
C2 0.0610(17) 0.0767(19) 0.0765(18) 0.0008(15) 0.0403(14) 0.0139(15)
N1 0.0828(16) 0.0557(14) 0.0746(15) -0.0032(11) 0.0374(13) 0.0120(12)
C3 0.082(2) 0.0499(15) 0.0654(16) -0.0030(12) 0.0337(15) -0.0034(14)
C4 0.0568(15) 0.0497(14) 0.0571(14) 0.0001(11) 0.0280(12) -0.0021(11)
C5 0.0466(13) 0.0449(12) 0.0429(12) 0.0047(10) 0.0202(10) 0.0036(10)
C6 0.0394(12) 0.0456(12) 0.0484(12) 0.0008(10) 0.0211(10) 0.0002(10)
C7 0.0428(12) 0.0477(13) 0.0460(12) 0.0045(10) 0.0230(10) 0.0049(10)
C8 0.051(4) 0.051(4) 0.0452(14) 0.0006(19) 0.026(3) 0.011(5)
C9 0.049(3) 0.081(2) 0.052(4) 0.002(3) 0.022(2) 0.011(2)
S1 0.0723(12) 0.0945(9) 0.0629(12) -0.0040(9) 0.0072(8) 0.0273(8)
C10 0.1088(17) 0.0886(12) 0.055(3) 0.0194(19) 0.0323(18) 0.0329(11)
C11 0.072(4) 0.063(2) 0.057(4) 0.011(4) 0.029(3) 0.009(6)
C8' 0.051(4) 0.051(4) 0.0452(14) 0.0006(19) 0.026(3) 0.011(5)
C9' 0.072(4) 0.063(2) 0.057(4) 0.011(4) 0.029(3) 0.009(6)
S1' 0.1088(17) 0.0886(12) 0.055(3) 0.0194(19) 0.0323(18) 0.0329(11)
C10' 0.0723(12) 0.0945(9) 0.0629(12) -0.0040(9) 0.0072(8) 0.0273(8)
C11' 0.049(3) 0.081(2) 0.052(4) 0.002(3) 0.022(2) 0.011(2)
C12 0.0550(15) 0.0549(15) 0.0568(14) -0.0023(11) 0.0195(12) 0.0071(12)
C13 0.0619(18) 0.0645(17) 0.0681(17) -0.0065(13) 0.0146(14) 0.0191(15)
N2 0.0556(14) 0.0938(19) 0.0704(15) -0.0067(13) 0.0250(12) 0.0158(13)
C14 0.0522(16) 0.085(2) 0.0743(17) 0.0053(15) 0.0337(14) 0.0073(14)
C15 0.0546(15) 0.0642(15) 0.0622(15) 0.0051(12) 0.0328(12) 0.0099(12)
C16 0.0437(13) 0.0526(14) 0.0370(11) -0.0035(10) 0.0166(10) 0.0043(10)
C17 0.0406(12) 0.0448(12) 0.0447(12) 0.0004(9) 0.0182(10) 0.0003(10)
C18 0.0459(13) 0.0482(12) 0.0462(12) 0.0058(10) 0.0237(10) 0.0025(10)
C19 0.0479(14) 0.0522(14) 0.0450(12) 0.0038(10) 0.0178(11) 0.0056(11)
C20 0.0469(14) 0.0611(15) 0.0711(16) 0.0073(13) 0.0195(12) 0.0035(12)
S2 0.0477(4) 0.0975(6) 0.1223(7) 0.0081(5) 0.0198(4) 0.0064(4)
C21 0.0601(18) 0.0738(19) 0.093(2) 0.0188(16) 0.0120(15) 0.0222(15)
C22 0.0649(17) 0.0635(16) 0.0717(17) 0.0192(14) 0.0219(14) 0.0103(14)

loop_
_atom_type_symbol
_atom_type_description
_atom_type_scat_dispersion_real
_atom_type_scat_dispersion_imag
_atom_type_scat_source
C C 0.0033 0.0016 'International Tables Vol C Tables 4.2.6.8 and 6.1.1.4'
H H 0.0000 0.0000 'International Tables Vol C Tables 4.2.6.8 and 6.1.1.4'
N N 0.0061 0.0033 'International Tables Vol C Tables 4.2.6.8 and 6.1.1.4'
S S 0.1246 0.1234 'International Tables Vol C Tables 4.2.6.8 and 6.1.1.4'

loop_
_geom_angle_atom_site_label_1
_geom_angle_atom_site_label_2
_geom_angle_atom_site_label_3
_geom_angle
C2 C1 C5 119.3(2)
N1 C2 C1 124.6(2)
C3 N1 C2 115.6(2)
N1 C3 C4 124.3(2)
C3 C4 C5 120.2(2)
C4 C5 C1 115.9(2)
C4 C5 C6 120.46(19)
C1 C5 C6 123.6(2)
C5 C6 C7 121.30(17)
C5 C6 C18 121.79(17)
C7 C6 C18 87.92(15)
C8' C7 C8 7(2)
C8' C7 C6 123(3)
C8 C7 C6 118.2(14)
C8' C7 C17 123(4)
C8 C7 C17 120.8(18)
C6 C7 C17 88.44(15)
C9 C8 C11 110.8(3)
C9 C8 C7 127.7(15)
C11 C8 C7 121.6(14)
C8 C9 S1 111.3(5)
C10 S1 C9 92.8(9)
C11 C10 S1 110.2(13)
C10 C11 C8 114.5(8)
C9' C8' C11' 110.8(4)
C9' C8' C7 126(3)
C11' C8' C7 123(3)
C8' C9' S1' 111.4(6)
C10' S1' C9' 92.7(10)
C11' C10' S1' 109.8(14)
C10' C11' C8' 114.1(9)
C13 C12 C16 119.8(2)
N2 C13 C12 124.3(3)
C14 N2 C13 115.7(2)
N2 C14 C15 124.5(3)
C14 C15 C16 119.9(2)
C12 C16 C15 115.6(2)
C12 C16 C17 120.0(2)
C15 C16 C17 124.4(2)
C16 C17 C18 116.74(18)
C16 C17 C7 114.04(16)
C18 C17 C7 87.61(15)
C19 C18 C17 115.87(18)
C19 C18 C6 114.78(17)
C17 C18 C6 88.03(15)
C20 C19 C22 110.8(2)
C20 C19 C18 126.6(2)
C22 C19 C18 122.6(2)
C19 C20 S2 112.20(19)
C21 S2 C20 92.45(13)
C22 C21 S2 110.9(2)
C21 C22 C19 113.7(2)

loop_
_geom_bond_atom_site_label_1
_geom_bond_atom_site_label_2
_geom_bond_distance
C1 C2 1.381(3)
C1 C5 1.389(3)
C2 N1 1.325(3)
N1 C3 1.323(3)
C3 C4 1.370(3)
C4 C5 1.384(3)
C5 C6 1.496(3)
C6 C7 1.542(3)
C6 C18 1.579(3)
C7 C8' 1.464(7)
C7 C8 1.525(6)
C7 C17 1.578(3)
C8 C9 1.355(10)
C8 C11 1.419(9)
C9 S1 1.711(13)
S1 C10 1.685(13)
C10 C11 1.351(18)
C8' C9' 1.355(12)
C8' C11' 1.419(11)
C9' S1' 1.710(15)
S1' C10' 1.689(13)
C10' C11' 1.352(19)
C12 C13 1.381(3)
C12 C16 1.385(3)
C13 N2 1.323(3)
N2 C14 1.315(3)
C14 C15 1.380(3)
C15 C16 1.387(3)
C16 C17 1.497(3)
C17 C18 1.552(3)
C18 C19 1.499(3)
C19 C20 1.357(3)
C19 C22 1.418(3)
C20 S2 1.707(2)
S2 C21 1.685(3)
C21 C22 1.365(4)
